data_4324012
loop_
_publ_author_name
'Vasilis Tangoulis'
'George Psomas'
'Catherine Dendrinou-Samara'
'Catherine P. Raptopoulou'
'Aris Terzis'
'Dimitris P. Kessissoglou'

_publ_section_title
;
 A Two-Dimensional Manganese(II) Carboxylato Polymer. Structure,
 Magnetism, and EPR Study
;
_journal_name_full 'Inorganic Chemistry'
_journal_page_first 7655
_journal_page_last 7660
_journal_paper_doi 10.1021/ic9608051
_journal_volume 35
_journal_year 1996
_chemical_formula_analytical '[Mn(C9 H8 O3 Cl)2(H2O)2]n'
_chemical_formula_structural '[Mn(MCPA)2(H2O)2]n'
_chemical_formula_sum 'C18 H20 Cl2 Mn O8'
_chemical_formula_weight 490.20
_chemical_name_systematic
; 
 ? 
;
_space_group_IT_number 61
_symmetry_cell_setting orthorhombic
_symmetry_space_group_name_Hall '-P 2ac 2ab'
_symmetry_space_group_name_H-M 'P b c a'
_atom_sites_solution_hydrogens difmap
_atom_sites_solution_primary direct
_atom_sites_solution_secondary difmap
_audit_creation_method SHELXL
_cell_angle_alpha 90.00
_cell_angle_beta 90.00
_cell_angle_gamma 90.00
_cell_formula_units_Z 4
_cell_length_a 7.811(6)
_cell_length_b 34.67(3)
_cell_length_c 7.481(6)
_cell_measurement_reflns_used 25
_cell_measurement_temperature 298
_cell_measurement_theta_max 11.5
_cell_measurement_theta_min 5.5
_cell_volume 2026(3)
_computing_cell_refinement 'Prigram LEAST, Crystal Logic software'
_computing_data_collection 'Program COLLECT, Crystal Logic software'
_computing_data_reduction 'Program REDUCE, Crystal Logic software'
_computing_molecular_graphics ORTEP
_computing_structure_refinement 'SHELXL-93 (Sheldrick, 1993)'
_computing_structure_solution 'SHELXS-86 (Sheldrick, 1990)'
_diffrn_ambient_temperature 298
_diffrn_measurement_device 'Crystal Logic Dual Goniometer diffractometer'
_diffrn_measurement_method 'theta-2theta scan'
_diffrn_radiation_monochromator graphite
_diffrn_radiation_source 'fine-focus sealed tube'
_diffrn_radiation_type MoK\a
_diffrn_radiation_wavelength 0.71073
_diffrn_reflns_av_R_equivalents 0.0533
_diffrn_reflns_av_sigmaI/netI 0.0640
_diffrn_reflns_limit_h_max 8
_diffrn_reflns_limit_h_min -8
_diffrn_reflns_limit_k_max 39
_diffrn_reflns_limit_k_min 0
_diffrn_reflns_limit_l_max 8
_diffrn_reflns_limit_l_min 0
_diffrn_reflns_number 3187
_diffrn_reflns_theta_max 23.98
_diffrn_reflns_theta_min 2.35
_diffrn_standards_decay_% 2.3
_diffrn_standards_interval_count 97
_diffrn_standards_number 3
_exptl_absorpt_coefficient_mu 0.927
_exptl_absorpt_correction_T_max 1.03
_exptl_absorpt_correction_T_min 1.00
_exptl_absorpt_correction_type empirical
_exptl_crystal_colour pale-yellow
_exptl_crystal_density_diffrn 1.607
_exptl_crystal_density_meas 1.59
_exptl_crystal_density_method 'floating method'
_exptl_crystal_description parallelipiped
_exptl_crystal_F_000 1004
_exptl_crystal_size_max 0.50
_exptl_crystal_size_mid 0.12
_exptl_crystal_size_min 0.08
_refine_diff_density_max 0.349
_refine_diff_density_min -0.324
_refine_diff_density_rms 0.072
_refine_ls_extinction_method none
_refine_ls_goodness_of_fit_all 1.098
_refine_ls_goodness_of_fit_obs 1.127
_refine_ls_hydrogen_treatment isotropic
_refine_ls_matrix_type full
_refine_ls_number_parameters 173
_refine_ls_number_reflns 1593
_refine_ls_number_restraints 0
_refine_ls_restrained_S_all 1.111
_refine_ls_restrained_S_obs 1.127
_refine_ls_R_factor_all 0.0729
_refine_ls_R_factor_obs 0.0409
_refine_ls_shift/esd_max 0.022
_refine_ls_shift/esd_mean 0.001
_refine_ls_structure_factor_coef Fsqd
_refine_ls_weighting_details 'w=1/[\s^2^(Fo^2^)+(0.0365P)^2^+1.1508P] where P=(Fo^2^+2Fc^2^)/3'
_refine_ls_weighting_scheme calc
_refine_ls_wR_factor_all 0.1114
_refine_ls_wR_factor_obs 0.0910
_reflns_number_observed 1092
_reflns_number_total 1594
_reflns_observed_criterion >2sigma(I)
_cod_data_source_file ic9608051.cif
_cod_data_source_block shel93
_cod_depositor_comments
;
The following automatic conversions were performed:

'_refine_ls_weighting_scheme' value 'calc
w=1/[\s^2^(Fo^2^)+(0.0365P)^2^+1.1508P] where P=(Fo^2^+2Fc^2^)/3' was
changed to 'calc'. New tag '_refine_ls_weighting_details' was
created. The value of the new tag was set to
'w=1/[\s^2^(Fo^2^)+(0.0365P)^2^+1.1508P] where P=(Fo^2^+2Fc^2^)/3'.

Automatic conversion script
Id: cif_fix_values 3143 2015-03-26 13:38:13Z robertas 
;
_cod_database_code 4324012

loop_
_symmetry_equiv_pos_as_xyz
'x, y, z'
'-x+1/2, -y, z+1/2'
'-x, y+1/2, -z+1/2'
'x+1/2, -y+1/2, -z'
'-x, -y, -z'
'x-1/2, y, -z-1/2'
'x, -y-1/2, z-1/2'
'-x-1/2, y-1/2, z'

loop_
_atom_site_aniso_label
_atom_site_aniso_U_11
_atom_site_aniso_U_22
_atom_site_aniso_U_33
_atom_site_aniso_U_23
_atom_site_aniso_U_13
_atom_site_aniso_U_12
Mn 0.0241(4) 0.0368(4) 0.0204(4) 0.0004(3) -0.0007(3) -0.0014(3)
O1 0.0271(13) 0.0413(15) 0.0329(13) -0.0027(11) 0.0091(13) -0.0055(11)
O2 0.043(2) 0.052(2) 0.0328(14) -0.0143(14) 0.0136(14) -0.0097(14)
OW 0.048(2) 0.046(2) 0.040(2) -0.0074(15) 0.010(2) -0.001(2)
O3 0.041(2) 0.0422(15) 0.0352(13) -0.0097(12) 0.0013(13) -0.0041(13)
Cl 0.1156(12) 0.0578(8) 0.1033(11) 0.0219(8) 0.0128(10) 0.0215(8)
C1 0.029(2) 0.035(2) 0.025(2) 0.007(2) 0.000(2) 0.002(2)
C2 0.034(2) 0.046(2) 0.035(2) -0.009(2) 0.006(2) -0.010(2)
C3 0.033(2) 0.039(2) 0.037(2) -0.002(2) 0.007(2) -0.009(2)
C4 0.055(3) 0.057(3) 0.038(2) -0.003(2) 0.008(2) -0.004(2)
C5 0.068(3) 0.069(3) 0.046(3) 0.017(3) 0.006(3) 0.000(3)
C6 0.063(3) 0.042(2) 0.067(3) 0.006(2) 0.014(3) -0.004(2)
C7 0.064(3) 0.043(2) 0.056(3) -0.007(2) 0.007(3) -0.005(2)
C8 0.041(2) 0.046(2) 0.041(2) -0.002(2) 0.007(2) -0.012(2)
C9 0.065(4) 0.056(3) 0.040(2) -0.012(2) -0.005(3) -0.005(3)

loop_
_atom_site_label
_atom_site_type_symbol
_atom_site_fract_x
_atom_site_fract_y
_atom_site_fract_z
_atom_site_U_iso_or_equiv
_atom_site_thermal_displace_type
_atom_site_occupancy
_atom_site_calc_flag
_atom_site_refinement_flags
_atom_site_disorder_group
Mn Mn 1.0000 0.5000 0.0000 0.0271(3) Uani 1 d S .
O1 O 0.7900(3) 0.45925(7) 0.0333(3) 0.0338(6) Uani 1 d . .
O2 O 0.6442(3) 0.48204(7) 0.2643(3) 0.0425(7) Uani 1 d . .
OW O 0.8590(5) 0.54104(10) 0.1626(4) 0.0445(7) Uani 1 d . .
O3 O 0.5437(3) 0.40739(7) -0.0512(3) 0.0394(7) Uani 1 d . .
Cl Cl 0.9115(2) 0.26155(4) 0.0572(2) 0.0923(5) Uani 1 d . .
C1 C 0.6626(5) 0.45971(10) 0.1328(5) 0.0297(8) Uani 1 d . .
C2 C 0.5108(5) 0.43373(11) 0.0927(5) 0.0381(9) Uani 1 d . .
C3 C 0.6289(5) 0.37333(11) -0.0138(5) 0.0361(9) Uani 1 d . .
C4 C 0.6848(6) 0.36241(13) 0.1538(6) 0.0499(11) Uani 1 d . .
C5 C 0.7688(7) 0.32742(15) 0.1768(7) 0.0610(13) Uani 1 d . .
C6 C 0.7940(6) 0.30400(13) 0.0330(7) 0.0573(13) Uani 1 d . .
C7 C 0.7389(6) 0.31452(13) -0.1350(7) 0.0540(12) Uani 1 d . .
C8 C 0.6583(5) 0.34958(11) -0.1627(5) 0.0426(10) Uani 1 d . .
C9 C 0.6153(8) 0.36289(15) -0.3490(6) 0.0536(12) Uani 1 d . .
HW1 H 0.8943(78) 0.5593(16) 0.2265(87) 0.060(21) Uiso 1 d . .
HW2 H 0.7875(85) 0.5341(18) 0.2197(92) 0.068(26) Uiso 1 d . .
H2A H 0.4847(46) 0.4200(9) 0.2026(46) 0.008(9) Uiso 1 d . .
H2B H 0.4051(55) 0.4513(12) 0.0500(56) 0.024(12) Uiso 1 d . .
H4 H 0.6751(54) 0.3792(11) 0.2507(66) 0.025(12) Uiso 1 d . .
H5 H 0.7980(59) 0.3195(13) 0.2908(65) 0.028(13) Uiso 1 d . .
H7 H 0.7562(62) 0.2985(12) -0.2382(73) 0.044(15) Uiso 1 d . .
H9A H 0.6094(48) 0.3412(11) -0.4248(55) 0.010(10) Uiso 1 d . .
H9B H 0.5052(64) 0.3733(13) -0.3629(64) 0.029(14) Uiso 1 d . .
H9C H 0.7038(61) 0.3844(14) -0.3947(65) 0.040(14) Uiso 1 d . .

loop_
_atom_type_symbol
_atom_type_description
_atom_type_scat_dispersion_real
_atom_type_scat_dispersion_imag
_atom_type_scat_source
C C 0.0020 0.0020 'International Tables Vol C Tables 4.2.6.8 and 6.1.1.4'
H H 0.0000 0.0000 'International Tables Vol C Tables 4.2.6.8 and 6.1.1.4'
O O 0.0080 0.0060 'International Tables Vol C Tables 4.2.6.8 and 6.1.1.4'
Cl Cl 0.1320 0.1590 'International Tables Vol C Tables 4.2.6.8 and 6.1.1.4'
Mn Mn 0.2950 0.7290 'International Tables Vol C Tables 4.2.6.8 and 6.1.1.4'

loop_
_geom_angle_atom_site_label_1
_geom_angle_atom_site_label_2
_geom_angle_atom_site_label_3
_geom_angle
_geom_angle_site_symmetry_1
_geom_angle_site_symmetry_3
_geom_angle_publ_flag
OW Mn OW 180.0 5_765 . ?
OW Mn O1 88.80(13) 5_765 5_765 ?
OW Mn O1 91.20(13) . 5_765 ?
OW Mn O1 91.20(13) 5_765 . ?
OW Mn O1 88.80(13) . . ?
O1 Mn O1 180.0 5_765 . ?
OW Mn O2 89.78(12) 5_765 2_664 ?
OW Mn O2 90.22(12) . 2_664 ?
O1 Mn O2 96.37(10) 5_765 2_664 ?
O1 Mn O2 83.63(10) . 2_664 ?
OW Mn O2 90.22(12) 5_765 6_656 ?
OW Mn O2 89.78(12) . 6_656 ?
O1 Mn O2 83.63(10) 5_765 6_656 ?
O1 Mn O2 96.37(10) . 6_656 ?
O2 Mn O2 180.0 2_664 6_656 ?
C1 O1 Mn 131.5(2) . . ?
C1 O2 Mn 149.9(2) . 2_665 ?
C3 O3 C2 118.5(3) . . ?
O1 C1 O2 124.5(3) . . ?
O1 C1 C2 119.9(3) . . ?
O2 C1 C2 115.4(3) . . ?
O3 C2 C1 112.7(3) . . ?
C4 C3 O3 124.7(3) . . ?
C4 C3 C8 120.5(4) . . ?
O3 C3 C8 114.7(3) . . ?
C3 C4 C5 120.1(4) . . ?
C6 C5 C4 119.4(5) . . ?
C5 C6 C7 121.2(5) . . ?
C5 C6 Cl 119.8(4) . . ?
C7 C6 Cl 118.8(4) . . ?
C6 C7 C8 120.7(4) . . ?
C7 C8 C3 118.1(4) . . ?
C7 C8 C9 120.6(4) . . ?
C3 C8 C9 121.2(4) . . ?

loop_
_geom_bond_atom_site_label_1
_geom_bond_atom_site_label_2
_geom_bond_distance
_geom_bond_site_symmetry_2
_geom_bond_publ_flag
Mn OW 2.172(3) 5_765 ?
Mn OW 2.172(3) . ?
Mn O1 2.179(3) 5_765 ?
Mn O1 2.179(3) . ?
Mn O2 2.183(3) 2_664 ?
Mn O2 2.183(3) 6_656 ?
O1 C1 1.242(4) . ?
O2 C1 1.260(4) . ?
O2 Mn 2.183(3) 2_665 ?
O3 C3 1.384(5) . ?
O3 C2 1.435(4) . ?
Cl C6 1.744(5) . ?
C1 C2 1.519(5) . ?
C3 C4 1.380(6) . ?
C3 C8 1.404(5) . ?
C4 C5 1.390(7) . ?
C5 C6 1.362(7) . ?
C6 C7 1.378(7) . ?
C7 C8 1.385(6) . ?
C8 C9 1.506(6) . ?
